data_7134369
loop_
_publ_author_name
'Francis, Maria'
'Patra, Asutosh'
'Salam, Farsana Abdul'
'Ungur, Liviu'
'Schwarz, Bj\"orn'
'Roy, Sudipta'

_publ_section_title
;
 Isolation and oxygen activation of electron-rich CoII4O metallic clusters
 having a 3-fold symmetry
;
_journal_issue 38
_journal_name_full 'Chemical Communications'
_journal_page_first 6897
_journal_page_last 6900
_journal_paper_doi 10.1039/D4CC06550F
_journal_volume 61
_journal_year 2025
_chemical_formula_moiety 'C46 H70 Cl2 Co2 N2 O4 P2, 2(C4 H8 O)'
_chemical_formula_sum 'C54 H86 Cl2 Co2 N2 O6 P2'
_chemical_formula_weight 1109.94
_space_group_crystal_system triclinic
_space_group_IT_number 2
_space_group_name_Hall '-P 1'
_space_group_name_H-M_alt 'P -1'
_atom_sites_solution_hydrogens geom
_audit_creation_date 2024-03-29
_audit_creation_method
;
Olex2 1.3
(compiled 2020.11.12 svn.r5f609507 for OlexSys, GUI svn.r6408)
;
_audit_update_record
;
2024-03-29 deposited with the CCDC.	2025-04-01 downloaded from the CCDC.
;
_cell_angle_alpha 110.948(3)
_cell_angle_beta 96.154(4)
_cell_angle_gamma 94.802(4)
_cell_formula_units_Z 1
_cell_length_a 9.2221(8)
_cell_length_b 11.5488(10)
_cell_length_c 14.3412(13)
_cell_measurement_reflns_used 9763
_cell_measurement_temperature 150(2)
_cell_measurement_theta_max 29.577
_cell_measurement_theta_min 2.524
_cell_volume 1405.9(2)
_computing_cell_refinement 'SAINT V8.40B (?, 2016)'
_computing_data_reduction 'SAINT V8.40B (?, 2016)'
_computing_molecular_graphics 'Olex2 1.3 (Dolomanov et al., 2009)'
_computing_publication_material 'Olex2 1.3 (Dolomanov et al., 2009)'
_computing_structure_refinement 'XL  (Sheldrick, 2008)'
_computing_structure_solution 'SHELXT 2018/2 (Sheldrick, 2018)'
_diffrn_ambient_temperature 150.0
_diffrn_measured_fraction_theta_full 0.999
_diffrn_measured_fraction_theta_max 0.998
_diffrn_measurement_device_type 'Bruker D8 Venture'
_diffrn_radiation_type MoK\a
_diffrn_radiation_wavelength 0.71073
_diffrn_reflns_av_R_equivalents 0.0643
_diffrn_reflns_av_unetI/netI 0.0329
_diffrn_reflns_Laue_measured_fraction_full 0.999
_diffrn_reflns_Laue_measured_fraction_max 0.998
_diffrn_reflns_limit_h_max 13
_diffrn_reflns_limit_h_min -13
_diffrn_reflns_limit_k_max 16
_diffrn_reflns_limit_k_min -16
_diffrn_reflns_limit_l_max 20
_diffrn_reflns_limit_l_min -20
_diffrn_reflns_number 89969
_diffrn_reflns_point_group_measured_fraction_full 0.999
_diffrn_reflns_point_group_measured_fraction_max 0.998
_diffrn_reflns_theta_full 25.242
_diffrn_reflns_theta_max 30.550
_diffrn_reflns_theta_min 2.524
_diffrn_source_current 1.4
_diffrn_source_power 0.07
_diffrn_source_voltage 50.0
_exptl_absorpt_coefficient_mu 0.790
_exptl_absorpt_correction_T_max 0.7461
_exptl_absorpt_correction_T_min 0.6654
_exptl_absorpt_correction_type multi-scan
_exptl_absorpt_process_details
;
SADABS-2016/2 (Bruker,2016/2) was used for absorption correction.
wR2(int) was 0.1188 before and 0.0627 after correction.
The Ratio of minimum to maximum transmission is 0.8918.
The \l/2 correction factor is Not present.
;
_exptl_crystal_colour 'clear blue'
_exptl_crystal_colour_lustre clear
_exptl_crystal_colour_primary blue
_exptl_crystal_density_diffrn 1.311
_exptl_crystal_description block
_exptl_crystal_F_000 590
_exptl_crystal_size_max 0.237
_exptl_crystal_size_mid 0.148
_exptl_crystal_size_min 0.144
_refine_diff_density_max 0.508
_refine_diff_density_min -0.362
_refine_diff_density_rms 0.062
_refine_ls_extinction_method none
_refine_ls_goodness_of_fit_ref 1.047
_refine_ls_hydrogen_treatment constr
_refine_ls_matrix_type full
_refine_ls_number_parameters 313
_refine_ls_number_reflns 8605
_refine_ls_number_restraints 0
_refine_ls_restrained_S_all 1.047
_refine_ls_R_factor_all 0.0497
_refine_ls_R_factor_gt 0.0360
_refine_ls_shift/su_max 0.001
_refine_ls_shift/su_mean 0.000
_refine_ls_structure_factor_coef Fsqd
_refine_ls_weighting_details 'w=1/[\s^2^(Fo^2^)+(0.0465P)^2^+0.3828P] where P=(Fo^2^+2Fc^2^)/3'
_refine_ls_weighting_scheme calc
_refine_ls_wR_factor_gt 0.0884
_refine_ls_wR_factor_ref 0.0951
_reflns_Friedel_coverage 0.000
_reflns_number_gt 6864
_reflns_number_total 8605
_reflns_threshold_expression 'I > 2\s(I)'
_cod_data_source_file d4cc06550f2.cif
_cod_data_source_block mo_cyco_blue_0m_a
_cod_depositor_comments 'Adding full bibliography for 7134368--7134372.cif.'
_cod_database_code 7134369
_shelx_shelxl_version_number 2018/3
_shelx_space_group_comment
;
The symmetry employed for this shelxl refinement is uniquely defined
by the following loop, which should always be used as a source of
symmetry information in preference to the above space-group names.
They are only intended as comments.
;
_shelx_estimated_absorpt_t_max 0.895
_shelx_estimated_absorpt_t_min 0.835
_olex2_refinement_description
;
1. Fixed Uiso
 At 1.2 times of:
  All C(H) groups, All C(H,H) groups
 At 1.5 times of:
  All C(H,H,H) groups
2.a Ternary CH refined with riding coordinates:
 C11(H11), C13(H13)
2.b Secondary CH2 refined with riding coordinates:
 C9(H9A,H9B), C15(H15A,H15B), C16(H16A,H16B), C17(H17A,H17B), C18(H18A,H18B),
 C19(H19A,H19B), C24(H24A,H24B), C25(H25A,H25B), C26(H26A,H26B), C27(H27A,H27B)
2.c Aromatic/amide H refined with riding coordinates:
 C3(H3), C4(H4), C5(H5)
2.d Idealised Me refined as rotating group:
 C12(H12A,H12B,H12C), C14(H14A,H14B,H14C), C20(H20A,H20B,H20C), C21(H21A,H21B,
 H21C), C22(H22A,H22B,H22C), C23(H23A,H23B,H23C)
;
_olex2_submission_special_instructions 'No special instructions were received'

loop_
_space_group_symop_operation_xyz
'x, y, z'
'-x, -y, -z'

loop_
_atom_site_label
_atom_site_type_symbol
_atom_site_fract_x
_atom_site_fract_y
_atom_site_fract_z
_atom_site_U_iso_or_equiv
_atom_site_adp_type
_atom_site_occupancy
_atom_site_site_symmetry_order
_atom_site_calc_flag
_atom_site_refinement_flags_posn
_atom_site_refinement_flags_adp
_atom_site_refinement_flags_occupancy
_atom_site_disorder_assembly
_atom_site_disorder_group
Co1 Co 0.44940(2) 0.29603(2) 0.45398(2) 0.02216(6) Uani 1 1 d . . . . .
Cl1 Cl 0.34226(6) 0.10192(4) 0.38864(4) 0.04600(12) Uani 1 1 d . . . . .
P1 P 0.51766(4) 0.48946(3) 0.34851(3) 0.01928(8) Uani 1 1 d . . . . .
O1 O 0.48434(12) 0.35935(9) 0.34791(7) 0.0244(2) Uani 1 1 d . . . . .
O2 O 0.63048(11) 0.57550(10) 0.43631(7) 0.0242(2) Uani 1 1 d . . . . .
O3 O 0.9507(2) 0.83434(16) 0.14046(14) 0.0696(5) Uani 1 1 d . . . . .
N1 N 0.35648(13) 0.65899(11) 0.44922(9) 0.0216(2) Uani 1 1 d . . . . .
C1 C 0.56768(15) 0.48538(13) 0.22863(10) 0.0210(3) Uani 1 1 d . . . . .
C2 C 0.62672(15) 0.59982(14) 0.22273(11) 0.0228(3) Uani 1 1 d . . . . .
C3 C 0.68338(17) 0.59666(15) 0.13554(12) 0.0288(3) Uani 1 1 d . . . . .
H3 H 0.728120 0.671937 0.132192 0.035 Uiso 1 1 calc R U . . .
C4 C 0.67537(18) 0.48595(16) 0.05426(12) 0.0312(3) Uani 1 1 d . . . . .
H4 H 0.716140 0.485261 -0.003996 0.037 Uiso 1 1 calc R U . . .
C5 C 0.60854(17) 0.37632(15) 0.05711(11) 0.0277(3) Uani 1 1 d . . . . .
H5 H 0.600772 0.301467 -0.000578 0.033 Uiso 1 1 calc R U . . .
C6 C 0.55189(15) 0.37221(14) 0.14248(10) 0.0225(3) Uani 1 1 d . . . . .
C7 C 0.34738(15) 0.56223(13) 0.36806(10) 0.0205(3) Uani 1 1 d . . . . .
C8 C 0.19657(15) 0.51936(14) 0.30474(11) 0.0226(3) Uani 1 1 d . . . . .
C9 C 0.11232(18) 0.62722(16) 0.36154(13) 0.0334(3) Uani 1 1 d . . . . .
H9A H 0.087689 0.676694 0.319511 0.040 Uiso 1 1 calc R U . . .
H9B H 0.019751 0.593354 0.377196 0.040 Uiso 1 1 calc R U . . .
C10 C 0.21330(17) 0.70995(15) 0.45968(12) 0.0275(3) Uani 1 1 d . . . . .
C11 C 0.62796(17) 0.72895(14) 0.30362(12) 0.0258(3) Uani 1 1 d . . . . .
H11 H 0.570325 0.718550 0.355975 0.031 Uiso 1 1 calc R U . . .
C12 C 0.78404(19) 0.78832(17) 0.35561(14) 0.0363(4) Uani 1 1 d . . . . .
H12A H 0.780667 0.870852 0.407024 0.054 Uiso 1 1 calc R U . . .
H12B H 0.843770 0.797342 0.305463 0.054 Uiso 1 1 calc R U . . .
H12C H 0.827735 0.734840 0.387677 0.054 Uiso 1 1 calc R U . . .
C13 C 0.47543(17) 0.24605(14) 0.13455(11) 0.0260(3) Uani 1 1 d . . . . .
H13 H 0.411190 0.261979 0.188578 0.031 Uiso 1 1 calc R U . . .
C14 C 0.5876(2) 0.16371(16) 0.15347(14) 0.0382(4) Uani 1 1 d . . . . .
H14A H 0.535786 0.086212 0.153726 0.057 Uiso 1 1 calc R U . . .
H14B H 0.649191 0.208496 0.218897 0.057 Uiso 1 1 calc R U . . .
H14C H 0.649624 0.143646 0.099906 0.057 Uiso 1 1 calc R U . . .
C15 C 0.20153(17) 0.50648(16) 0.19474(11) 0.0284(3) Uani 1 1 d . . . . .
H15A H 0.238109 0.588707 0.193109 0.034 Uiso 1 1 calc R U . . .
H15B H 0.271087 0.447263 0.165617 0.034 Uiso 1 1 calc R U . . .
C16 C 0.13312(17) 0.39275(15) 0.30688(12) 0.0271(3) Uani 1 1 d . . . . .
H16A H 0.201585 0.330770 0.281895 0.032 Uiso 1 1 calc R U . . .
H16B H 0.124230 0.402270 0.377354 0.032 Uiso 1 1 calc R U . . .
C17 C -0.01767(18) 0.34460(16) 0.24189(13) 0.0324(3) Uani 1 1 d . . . . .
H17A H -0.052638 0.261283 0.242096 0.039 Uiso 1 1 calc R U . . .
H17B H -0.088867 0.402082 0.271063 0.039 Uiso 1 1 calc R U . . .
C18 C -0.01116(18) 0.33479(17) 0.13395(13) 0.0353(4) Uani 1 1 d . . . . .
H18A H -0.111182 0.307952 0.094676 0.042 Uiso 1 1 calc R U . . .
H18B H 0.051970 0.270750 0.102384 0.042 Uiso 1 1 calc R U . . .
C19 C 0.05009(18) 0.45977(18) 0.13084(13) 0.0351(4) Uani 1 1 d . . . . .
H19A H -0.017813 0.521983 0.156626 0.042 Uiso 1 1 calc R U . . .
H19B H 0.057661 0.450137 0.060178 0.042 Uiso 1 1 calc R U . . .
C20 C 0.2387(2) 0.84504(17) 0.4693(2) 0.0539(6) Uani 1 1 d . . . . .
H20A H 0.145291 0.879981 0.474217 0.081 Uiso 1 1 calc R U . . .
H20B H 0.278176 0.849786 0.409789 0.081 Uiso 1 1 calc R U . . .
H20C H 0.309018 0.892906 0.530065 0.081 Uiso 1 1 calc R U . . .
C21 C 0.1599(2) 0.6978(3) 0.55283(16) 0.0569(6) Uani 1 1 d . . . . .
H21A H 0.063083 0.726500 0.559182 0.085 Uiso 1 1 calc R U . . .
H21B H 0.229785 0.748886 0.612914 0.085 Uiso 1 1 calc R U . . .
H21C H 0.152253 0.610011 0.546427 0.085 Uiso 1 1 calc R U . . .
C22 C 0.5529(2) 0.81495(16) 0.25901(14) 0.0385(4) Uani 1 1 d . . . . .
H22A H 0.541224 0.892496 0.313666 0.058 Uiso 1 1 calc R U . . .
H22B H 0.456004 0.772763 0.221696 0.058 Uiso 1 1 calc R U . . .
H22C H 0.613490 0.834566 0.213141 0.058 Uiso 1 1 calc R U . . .
C23 C 0.3768(2) 0.17751(17) 0.03270(12) 0.0392(4) Uani 1 1 d . . . . .
H23A H 0.318132 0.103987 0.034904 0.059 Uiso 1 1 calc R U . . .
H23B H 0.438176 0.150916 -0.020950 0.059 Uiso 1 1 calc R U . . .
H23C H 0.311034 0.233847 0.019103 0.059 Uiso 1 1 calc R U . . .
C24 C 1.1007(3) 0.8145(2) 0.14815(17) 0.0566(6) Uani 1 1 d . . . . .
H24A H 1.112608 0.731035 0.099581 0.068 Uiso 1 1 calc R U . . .
H24B H 1.137560 0.819773 0.217161 0.068 Uiso 1 1 calc R U . . .
C25 C 1.1832(2) 0.9160(2) 0.12423(16) 0.0493(5) Uani 1 1 d . . . . .
H25A H 1.195366 0.886715 0.052031 0.059 Uiso 1 1 calc R U . . .
H25B H 1.281302 0.944760 0.166041 0.059 Uiso 1 1 calc R U . . .
C26 C 1.0858(3) 1.0188(2) 0.14981(19) 0.0560(6) Uani 1 1 d . . . . .
H26A H 1.137499 1.094907 0.205137 0.067 Uiso 1 1 calc R U . . .
H26B H 1.055943 1.040109 0.090157 0.067 Uiso 1 1 calc R U . . .
C27 C 0.9550(3) 0.9661(3) 0.1819(2) 0.0728(7) Uani 1 1 d . . . . .
H27A H 0.964983 0.996358 0.256468 0.087 Uiso 1 1 calc R U . . .
H27B H 0.863882 0.991401 0.156127 0.087 Uiso 1 1 calc R U . . .

loop_
_atom_site_aniso_label
_atom_site_aniso_U_11
_atom_site_aniso_U_22
_atom_site_aniso_U_33
_atom_site_aniso_U_23
_atom_site_aniso_U_13
_atom_site_aniso_U_12
Co1 0.02883(11) 0.01996(10) 0.01849(10) 0.00862(7) 0.00218(7) 0.00233(7)
Cl1 0.0668(3) 0.02501(19) 0.0392(2) 0.00885(17) 0.0016(2) -0.01047(19)
P1 0.02141(17) 0.02090(17) 0.01755(16) 0.00906(13) 0.00299(12) 0.00479(13)
O1 0.0330(6) 0.0228(5) 0.0202(5) 0.0105(4) 0.0051(4) 0.0061(4)
O2 0.0260(5) 0.0257(5) 0.0204(5) 0.0081(4) 0.0012(4) 0.0060(4)
O3 0.0676(11) 0.0517(10) 0.0819(12) 0.0205(9) 0.0142(9) -0.0181(8)
N1 0.0247(6) 0.0230(6) 0.0215(5) 0.0122(5) 0.0060(4) 0.0059(5)
C1 0.0200(6) 0.0250(7) 0.0208(6) 0.0110(5) 0.0037(5) 0.0052(5)
C2 0.0207(6) 0.0256(7) 0.0251(7) 0.0123(6) 0.0040(5) 0.0049(5)
C3 0.0285(7) 0.0319(8) 0.0323(8) 0.0183(6) 0.0088(6) 0.0037(6)
C4 0.0310(8) 0.0417(9) 0.0270(7) 0.0176(7) 0.0111(6) 0.0070(7)
C5 0.0282(7) 0.0328(8) 0.0222(7) 0.0089(6) 0.0065(6) 0.0057(6)
C6 0.0215(6) 0.0267(7) 0.0208(6) 0.0098(5) 0.0033(5) 0.0056(5)
C7 0.0230(6) 0.0231(6) 0.0201(6) 0.0129(5) 0.0048(5) 0.0038(5)
C8 0.0200(6) 0.0263(7) 0.0239(6) 0.0118(5) 0.0043(5) 0.0042(5)
C9 0.0253(7) 0.0340(8) 0.0384(9) 0.0092(7) 0.0042(6) 0.0100(6)
C10 0.0276(7) 0.0305(8) 0.0279(7) 0.0122(6) 0.0085(6) 0.0112(6)
C11 0.0273(7) 0.0237(7) 0.0302(7) 0.0132(6) 0.0080(6) 0.0052(6)
C12 0.0309(8) 0.0325(8) 0.0410(9) 0.0090(7) 0.0056(7) 0.0013(7)
C13 0.0308(7) 0.0257(7) 0.0205(6) 0.0073(5) 0.0057(5) 0.0015(6)
C14 0.0459(10) 0.0297(8) 0.0435(10) 0.0161(7) 0.0111(8) 0.0110(7)
C15 0.0246(7) 0.0388(8) 0.0264(7) 0.0187(6) 0.0011(6) 0.0018(6)
C16 0.0260(7) 0.0297(7) 0.0284(7) 0.0147(6) 0.0041(6) 0.0007(6)
C17 0.0250(7) 0.0358(9) 0.0358(8) 0.0143(7) 0.0032(6) -0.0026(6)
C18 0.0254(8) 0.0459(10) 0.0295(8) 0.0109(7) -0.0024(6) -0.0008(7)
C19 0.0255(8) 0.0535(11) 0.0308(8) 0.0235(8) -0.0018(6) 0.0014(7)
C20 0.0437(11) 0.0268(9) 0.0840(16) 0.0147(10) -0.0051(11) 0.0112(8)
C21 0.0435(11) 0.1027(19) 0.0380(10) 0.0330(12) 0.0213(9) 0.0308(12)
C22 0.0442(10) 0.0320(9) 0.0470(10) 0.0213(8) 0.0091(8) 0.0140(7)
C23 0.0462(10) 0.0380(9) 0.0255(8) 0.0066(7) 0.0013(7) -0.0086(8)
C24 0.0848(17) 0.0420(11) 0.0456(12) 0.0229(9) -0.0002(11) 0.0036(11)
C25 0.0545(12) 0.0439(11) 0.0427(11) 0.0101(9) 0.0058(9) -0.0030(9)
C26 0.0634(14) 0.0450(12) 0.0627(14) 0.0288(11) -0.0024(11) -0.0011(10)
C27 0.0611(15) 0.0582(15) 0.091(2) 0.0174(14) 0.0170(14) 0.0039(12)

loop_
_atom_type_symbol
_atom_type_description
_atom_type_scat_dispersion_real
_atom_type_scat_dispersion_imag
_atom_type_scat_source
C C 0.0033 0.0016 'International Tables Vol C Tables 4.2.6.8 and 6.1.1.4'
Cl Cl 0.1484 0.1585 'International Tables Vol C Tables 4.2.6.8 and 6.1.1.4'
Co Co 0.3494 0.9721 'International Tables Vol C Tables 4.2.6.8 and 6.1.1.4'
N N 0.0061 0.0033 'International Tables Vol C Tables 4.2.6.8 and 6.1.1.4'
O O 0.0106 0.0060 'International Tables Vol C Tables 4.2.6.8 and 6.1.1.4'
P P 0.1023 0.0942 'International Tables Vol C Tables 4.2.6.8 and 6.1.1.4'
H H 0.0000 0.0000 'International Tables Vol C Tables 4.2.6.8 and 6.1.1.4'

loop_
_geom_angle_atom_site_label_1
_geom_angle_atom_site_label_2
_geom_angle_atom_site_label_3
_geom_angle
_geom_angle_site_symmetry_1
_geom_angle_site_symmetry_3
_geom_angle_publ_flag
O1 Co1 Cl1 110.71(3) . . ?
O1 Co1 O2 109.79(4) . 2_666 ?
O1 Co1 N1 106.18(5) . 2_666 ?
O2 Co1 Cl1 120.75(4) 2_666 . ?
O2 Co1 N1 86.84(4) 2_666 2_666 ?
N1 Co1 Cl1 119.93(4) 2_666 . ?
O1 P1 O2 114.43(6) . . ?
O1 P1 C1 111.03(6) . . ?
O1 P1 C7 106.71(6) . . ?
O2 P1 C1 111.40(6) . . ?
O2 P1 C7 104.17(6) . . ?
C1 P1 C7 108.61(6) . . ?
P1 O1 Co1 132.62(6) . . ?
P1 O2 Co1 115.78(6) . 2_666 ?
C27 O3 C24 104.50(18) . . ?
C7 N1 Co1 116.42(10) . 2_666 ?
C7 N1 C10 111.47(12) . . ?
C10 N1 Co1 131.73(9) . 2_666 ?
C2 C1 P1 117.79(11) . . ?
C2 C1 C6 119.96(12) . . ?
C6 C1 P1 122.25(11) . . ?
C1 C2 C11 124.85(13) . . ?
C3 C2 C1 118.72(14) . . ?
C3 C2 C11 116.38(13) . . ?
C2 C3 H3 119.5 . . ?
C4 C3 C2 120.98(14) . . ?
C4 C3 H3 119.5 . . ?
C3 C4 H4 119.9 . . ?
C5 C4 C3 120.29(14) . . ?
C5 C4 H4 119.9 . . ?
C4 C5 H5 119.1 . . ?
C4 C5 C6 121.78(15) . . ?
C6 C5 H5 119.1 . . ?
C1 C6 C13 125.46(12) . . ?
C5 C6 C1 117.91(13) . . ?
C5 C6 C13 116.62(13) . . ?
N1 C7 P1 115.20(11) . . ?
N1 C7 C8 115.71(12) . . ?
C8 C7 P1 128.99(10) . . ?
C7 C8 C9 100.61(12) . . ?
C7 C8 C15 111.90(11) . . ?
C7 C8 C16 109.88(11) . . ?
C15 C8 C9 112.51(13) . . ?
C15 C8 C16 109.27(12) . . ?
C16 C8 C9 112.45(12) . . ?
C8 C9 H9A 110.2 . . ?
C8 C9 H9B 110.2 . . ?
H9A C9 H9B 108.5 . . ?
C10 C9 C8 107.33(12) . . ?
C10 C9 H9A 110.2 . . ?
C10 C9 H9B 110.2 . . ?
N1 C10 C9 104.11(12) . . ?
N1 C10 C20 107.93(14) . . ?
N1 C10 C21 108.00(13) . . ?
C20 C10 C9 112.24(15) . . ?
C20 C10 C21 111.66(18) . . ?
C21 C10 C9 112.42(16) . . ?
C2 C11 H11 107.8 . . ?
C2 C11 C12 111.69(13) . . ?
C2 C11 C22 110.86(13) . . ?
C12 C11 H11 107.8 . . ?
C12 C11 C22 110.64(14) . . ?
C22 C11 H11 107.8 . . ?
C11 C12 H12A 109.5 . . ?
C11 C12 H12B 109.5 . . ?
C11 C12 H12C 109.5 . . ?
H12A C12 H12B 109.5 . . ?
H12A C12 H12C 109.5 . . ?
H12B C12 H12C 109.5 . . ?
C6 C13 H13 107.7 . . ?
C6 C13 C14 110.89(13) . . ?
C6 C13 C23 112.32(13) . . ?
C14 C13 H13 107.7 . . ?
C14 C13 C23 110.45(14) . . ?
C23 C13 H13 107.7 . . ?
C13 C14 H14A 109.5 . . ?
C13 C14 H14B 109.5 . . ?
C13 C14 H14C 109.5 . . ?
H14A C14 H14B 109.5 . . ?
H14A C14 H14C 109.5 . . ?
H14B C14 H14C 109.5 . . ?
C8 C15 H15A 109.3 . . ?
C8 C15 H15B 109.3 . . ?
H15A C15 H15B 108.0 . . ?
C19 C15 C8 111.57(13) . . ?
C19 C15 H15A 109.3 . . ?
C19 C15 H15B 109.3 . . ?
C8 C16 H16A 109.3 . . ?
C8 C16 H16B 109.3 . . ?
H16A C16 H16B 108.0 . . ?
C17 C16 C8 111.58(12) . . ?
C17 C16 H16A 109.3 . . ?
C17 C16 H16B 109.3 . . ?
C16 C17 H17A 109.4 . . ?
C16 C17 H17B 109.4 . . ?
H17A C17 H17B 108.0 . . ?
C18 C17 C16 111.26(13) . . ?
C18 C17 H17A 109.4 . . ?
C18 C17 H17B 109.4 . . ?
C17 C18 H18A 109.4 . . ?
C17 C18 H18B 109.4 . . ?
C17 C18 C19 110.98(14) . . ?
H18A C18 H18B 108.0 . . ?
C19 C18 H18A 109.4 . . ?
C19 C18 H18B 109.4 . . ?
C15 C19 H19A 109.5 . . ?
C15 C19 H19B 109.5 . . ?
C18 C19 C15 110.65(13) . . ?
C18 C19 H19A 109.5 . . ?
C18 C19 H19B 109.5 . . ?
H19A C19 H19B 108.1 . . ?
C10 C20 H20A 109.5 . . ?
C10 C20 H20B 109.5 . . ?
C10 C20 H20C 109.5 . . ?
H20A C20 H20B 109.5 . . ?
H20A C20 H20C 109.5 . . ?
H20B C20 H20C 109.5 . . ?
C10 C21 H21A 109.5 . . ?
C10 C21 H21B 109.5 . . ?
C10 C21 H21C 109.5 . . ?
H21A C21 H21B 109.5 . . ?
H21A C21 H21C 109.5 . . ?
H21B C21 H21C 109.5 . . ?
C11 C22 H22A 109.5 . . ?
C11 C22 H22B 109.5 . . ?
C11 C22 H22C 109.5 . . ?
H22A C22 H22B 109.5 . . ?
H22A C22 H22C 109.5 . . ?
H22B C22 H22C 109.5 . . ?
C13 C23 H23A 109.5 . . ?
C13 C23 H23B 109.5 . . ?
C13 C23 H23C 109.5 . . ?
H23A C23 H23B 109.5 . . ?
H23A C23 H23C 109.5 . . ?
H23B C23 H23C 109.5 . . ?
O3 C24 H24A 110.5 . . ?
O3 C24 H24B 110.5 . . ?
O3 C24 C25 106.07(18) . . ?
H24A C24 H24B 108.7 . . ?
C25 C24 H24A 110.5 . . ?
C25 C24 H24B 110.5 . . ?
C24 C25 H25A 111.1 . . ?
C24 C25 H25B 111.1 . . ?
C24 C25 C26 103.32(19) . . ?
H25A C25 H25B 109.1 . . ?
C26 C25 H25A 111.1 . . ?
C26 C25 H25B 111.1 . . ?
C25 C26 H26A 110.8 . . ?
C25 C26 H26B 110.8 . . ?
H26A C26 H26B 108.8 . . ?
C27 C26 C25 104.88(19) . . ?
C27 C26 H26A 110.8 . . ?
C27 C26 H26B 110.8 . . ?
O3 C27 C26 106.2(2) . . ?
O3 C27 H27A 110.5 . . ?
O3 C27 H27B 110.5 . . ?
C26 C27 H27A 110.5 . . ?
C26 C27 H27B 110.5 . . ?
H27A C27 H27B 108.7 . . ?

loop_
_geom_bond_atom_site_label_1
_geom_bond_atom_site_label_2
_geom_bond_distance
_geom_bond_site_symmetry_2
_geom_bond_publ_flag
Co1 Cl1 2.1927(5) . ?
Co1 O1 1.9529(10) . ?
Co1 O2 1.9954(10) 2_666 ?
Co1 N1 2.0489(12) 2_666 ?
P1 O1 1.5050(11) . ?
P1 O2 1.5188(11) . ?
P1 C1 1.8129(14) . ?
P1 C7 1.8433(14) . ?
O3 C24 1.420(3) . ?
O3 C27 1.417(3) . ?
N1 C7 1.2820(18) . ?
N1 C10 1.4906(19) . ?
C1 C2 1.4212(19) . ?
C1 C6 1.425(2) . ?
C2 C3 1.396(2) . ?
C2 C11 1.525(2) . ?
C3 H3 0.9500 . ?
C3 C4 1.378(2) . ?
C4 H4 0.9500 . ?
C4 C5 1.377(2) . ?
C5 H5 0.9500 . ?
C5 C6 1.396(2) . ?
C6 C13 1.525(2) . ?
C7 C8 1.5154(19) . ?
C8 C9 1.546(2) . ?
C8 C15 1.537(2) . ?
C8 C16 1.541(2) . ?
C9 H9A 0.9900 . ?
C9 H9B 0.9900 . ?
C9 C10 1.539(2) . ?
C10 C20 1.512(2) . ?
C10 C21 1.520(2) . ?
C11 H11 1.0000 . ?
C11 C12 1.529(2) . ?
C11 C22 1.533(2) . ?
C12 H12A 0.9800 . ?
C12 H12B 0.9800 . ?
C12 H12C 0.9800 . ?
C13 H13 1.0000 . ?
C13 C14 1.528(2) . ?
C13 C23 1.535(2) . ?
C14 H14A 0.9800 . ?
C14 H14B 0.9800 . ?
C14 H14C 0.9800 . ?
C15 H15A 0.9900 . ?
C15 H15B 0.9900 . ?
C15 C19 1.525(2) . ?
C16 H16A 0.9900 . ?
C16 H16B 0.9900 . ?
C16 C17 1.528(2) . ?
C17 H17A 0.9900 . ?
C17 H17B 0.9900 . ?
C17 C18 1.519(2) . ?
C18 H18A 0.9900 . ?
C18 H18B 0.9900 . ?
C18 C19 1.523(3) . ?
C19 H19A 0.9900 . ?
C19 H19B 0.9900 . ?
C20 H20A 0.9800 . ?
C20 H20B 0.9800 . ?
C20 H20C 0.9800 . ?
C21 H21A 0.9800 . ?
C21 H21B 0.9800 . ?
C21 H21C 0.9800 . ?
C22 H22A 0.9800 . ?
C22 H22B 0.9800 . ?
C22 H22C 0.9800 . ?
C23 H23A 0.9800 . ?
C23 H23B 0.9800 . ?
C23 H23C 0.9800 . ?
C24 H24A 0.9900 . ?
C24 H24B 0.9900 . ?
C24 C25 1.505(3) . ?
C25 H25A 0.9900 . ?
C25 H25B 0.9900 . ?
C25 C26 1.513(3) . ?
C26 H26A 0.9900 . ?
C26 H26B 0.9900 . ?
C26 C27 1.494(4) . ?
C27 H27A 0.9900 . ?
C27 H27B 0.9900 . ?

loop_
_geom_torsion_atom_site_label_1
_geom_torsion_atom_site_label_2
_geom_torsion_atom_site_label_3
_geom_torsion_atom_site_label_4
_geom_torsion
_geom_torsion_site_symmetry_1
_geom_torsion_site_symmetry_2
_geom_torsion_site_symmetry_3
_geom_torsion_site_symmetry_4
_geom_torsion_publ_flag
Co1 N1 C7 P1 -5.14(13) 2_666 . . . ?
Co1 N1 C7 C8 171.54(9) 2_666 . . . ?
Co1 N1 C10 C9 -176.15(10) 2_666 . . . ?
Co1 N1 C10 C20 64.40(18) 2_666 . . . ?
Co1 N1 C10 C21 -56.47(19) 2_666 . . . ?
P1 C1 C2 C3 171.89(11) . . . . ?
P1 C1 C2 C11 -10.69(19) . . . . ?
P1 C1 C6 C5 -172.97(11) . . . . ?
P1 C1 C6 C13 8.1(2) . . . . ?
P1 C7 C8 C9 -176.94(11) . . . . ?
P1 C7 C8 C15 -57.26(16) . . . . ?
P1 C7 C8 C16 64.31(15) . . . . ?
O1 P1 O2 Co1 -104.83(7) . . . 2_666 ?
O1 P1 C1 C2 -169.35(10) . . . . ?
O1 P1 C1 C6 9.58(14) . . . . ?
O1 P1 C7 N1 117.50(11) . . . . ?
O1 P1 C7 C8 -58.64(13) . . . . ?
O2 P1 O1 Co1 43.69(11) . . . . ?
O2 P1 C1 C2 -40.55(12) . . . . ?
O2 P1 C1 C6 138.37(11) . . . . ?
O2 P1 C7 N1 -3.91(12) . . . . ?
O2 P1 C7 C8 179.95(11) . . . . ?
O3 C24 C25 C26 24.6(2) . . . . ?
N1 C7 C8 C9 6.93(16) . . . . ?
N1 C7 C8 C15 126.61(14) . . . . ?
N1 C7 C8 C16 -111.81(14) . . . . ?
C1 P1 O1 Co1 170.84(8) . . . . ?
C1 P1 O2 Co1 128.21(7) . . . 2_666 ?
C1 P1 C7 N1 -122.73(11) . . . . ?
C1 P1 C7 C8 61.13(13) . . . . ?
C1 C2 C3 C4 3.5(2) . . . . ?
C1 C2 C11 C12 111.81(16) . . . . ?
C1 C2 C11 C22 -124.30(15) . . . . ?
C1 C6 C13 C14 -98.88(17) . . . . ?
C1 C6 C13 C23 137.00(15) . . . . ?
C2 C1 C6 C5 5.9(2) . . . . ?
C2 C1 C6 C13 -172.96(13) . . . . ?
C2 C3 C4 C5 1.2(2) . . . . ?
C3 C2 C11 C12 -70.71(17) . . . . ?
C3 C2 C11 C22 53.18(18) . . . . ?
C3 C4 C5 C6 -2.3(2) . . . . ?
C4 C5 C6 C1 -1.2(2) . . . . ?
C4 C5 C6 C13 177.75(14) . . . . ?
C5 C6 C13 C14 82.22(16) . . . . ?
C5 C6 C13 C23 -41.90(19) . . . . ?
C6 C1 C2 C3 -7.1(2) . . . . ?
C6 C1 C2 C11 170.37(13) . . . . ?
C7 P1 O1 Co1 -70.97(10) . . . . ?
C7 P1 O2 Co1 11.30(8) . . . 2_666 ?
C7 P1 C1 C2 73.62(12) . . . . ?
C7 P1 C1 C6 -107.46(12) . . . . ?
C7 N1 C10 C9 -3.65(16) . . . . ?
C7 N1 C10 C20 -123.10(16) . . . . ?
C7 N1 C10 C21 116.03(16) . . . . ?
C7 C8 C9 C10 -8.53(15) . . . . ?
C7 C8 C15 C19 178.40(13) . . . . ?
C7 C8 C16 C17 -178.70(13) . . . . ?
C8 C9 C10 N1 7.77(16) . . . . ?
C8 C9 C10 C20 124.24(16) . . . . ?
C8 C9 C10 C21 -108.88(16) . . . . ?
C8 C15 C19 C18 -57.52(19) . . . . ?
C8 C16 C17 C18 56.06(18) . . . . ?
C9 C8 C15 C19 -69.18(17) . . . . ?
C9 C8 C16 C17 70.13(17) . . . . ?
C10 N1 C7 P1 -178.89(9) . . . . ?
C10 N1 C7 C8 -2.22(16) . . . . ?
C11 C2 C3 C4 -174.14(14) . . . . ?
C15 C8 C9 C10 -127.77(14) . . . . ?
C15 C8 C16 C17 -55.56(16) . . . . ?
C16 C8 C9 C10 108.32(14) . . . . ?
C16 C8 C15 C19 56.47(17) . . . . ?
C16 C17 C18 C19 -55.99(19) . . . . ?
C17 C18 C19 C15 56.55(19) . . . . ?
C24 O3 C27 C26 37.2(3) . . . . ?
C24 C25 C26 C27 -2.1(2) . . . . ?
C25 C26 C27 O3 -21.1(3) . . . . ?
C27 O3 C24 C25 -38.7(2) . . . . ?
